data_7226113
loop_
_publ_author_name
'Schmidt, Markus'
'G\"orls, Helmar'
'Plass, Winfried'

_publ_section_title
;
 Facile high-yield synthesis of unsymmetric end-off compartmental double
 Schiff-base ligands: easy access to mononuclear precursor and unsymmetric
 dinuclear complexes
;
_journal_name_full 'RSC Adv.'
_journal_paper_doi 10.1039/C6RA16870A
_journal_year 2016
_chemical_formula_moiety 'C28 H24 N3 Ni O2 P S, 2(C H4 O)'
_chemical_formula_sum 'C30 H32 N3 Ni O4 P S'
_chemical_formula_weight 620.33
_space_group_IT_number 14
_symmetry_cell_setting monoclinic
_symmetry_space_group_name_Hall '-P 2yn'
_symmetry_space_group_name_H-M 'P 1 21/n 1'
_atom_sites_solution_hydrogens mixed
_atom_sites_solution_primary direct
_atom_sites_solution_secondary difmap
_audit_creation_method SHELXL-97
_audit_update_record
;
2016-06-30 deposited with the CCDC.
2016-08-03 downloaded from the CCDC.
;
_cell_angle_alpha 90
_cell_angle_beta 93.346(1)
_cell_angle_gamma 90
_cell_formula_units_Z 4
_cell_length_a 14.8310(6)
_cell_length_b 7.6772(3)
_cell_length_c 25.8278(9)
_cell_measurement_temperature 133(2)
_cell_volume 2935.75(19)
_computing_cell_refinement DENZO
_computing_data_collection COLLECT
_computing_data_reduction DENZO
_computing_molecular_graphics SHELXTL/PC
_computing_publication_material SHELXL-97
_computing_structure_refinement 'SHELXL-97 (Sheldrick, 2008)'
_computing_structure_solution 'SHELXS-97 (Sheldrick, 2008)'
_diffrn_ambient_temperature 133(2)
_diffrn_measured_fraction_theta_full 0.961
_diffrn_measured_fraction_theta_max 0.961
_diffrn_measurement_device_type KappaCCD
_diffrn_measurement_method 'phi- + omega-scan'
_diffrn_radiation_monochromator graphite
_diffrn_radiation_source 'fine-focus sealed tube'
_diffrn_radiation_type MoK\a
_diffrn_radiation_wavelength 0.71073
_diffrn_reflns_av_R_equivalents 0.0333
_diffrn_reflns_av_sigmaI/netI 0.0339
_diffrn_reflns_limit_h_max 19
_diffrn_reflns_limit_h_min -19
_diffrn_reflns_limit_k_max 9
_diffrn_reflns_limit_k_min -9
_diffrn_reflns_limit_l_max 33
_diffrn_reflns_limit_l_min -33
_diffrn_reflns_number 16312
_diffrn_reflns_theta_full 27.45
_diffrn_reflns_theta_max 27.45
_diffrn_reflns_theta_min 2.67
_exptl_absorpt_coefficient_mu 0.826
_exptl_absorpt_correction_T_max 0.7456
_exptl_absorpt_correction_T_min 0.6305
_exptl_absorpt_correction_type multi-scan
_exptl_absorpt_process_details 'SADABS, Bruker-AXS, 2002'
_exptl_crystal_colour brown
_exptl_crystal_density_diffrn 1.403
_exptl_crystal_density_method 'not measured'
_exptl_crystal_description prism
_exptl_crystal_F_000 1296
_exptl_crystal_size_max 0.045
_exptl_crystal_size_mid 0.034
_exptl_crystal_size_min 0.032
_refine_diff_density_max 0.845
_refine_diff_density_min -0.709
_refine_diff_density_rms 0.075
_refine_ls_extinction_method none
_refine_ls_goodness_of_fit_ref 1.124
_refine_ls_hydrogen_treatment mixed
_refine_ls_matrix_type full
_refine_ls_number_parameters 450
_refine_ls_number_reflns 6439
_refine_ls_number_restraints 0
_refine_ls_restrained_S_all 1.124
_refine_ls_R_factor_all 0.0591
_refine_ls_R_factor_gt 0.0478
_refine_ls_shift/su_max 0.010
_refine_ls_shift/su_mean 0.000
_refine_ls_structure_factor_coef Fsqd
_refine_ls_weighting_details 'calc w=1/[\s^2^(Fo^2^)+(0.0432P)^2^+5.2222P] where P=(Fo^2^+2Fc^2^)/3'
_refine_ls_weighting_scheme calc
_refine_ls_wR_factor_gt 0.1153
_refine_ls_wR_factor_ref 0.1226
_reflns_number_gt 5537
_reflns_number_total 6439
_reflns_threshold_expression >2sigma(I)
_cod_data_source_file c6ra16870a2.cif
_cod_data_source_block FO5645
_cod_original_sg_symbol_H-M 'P 21/n'
_cod_database_code 7226113

loop_
_symmetry_equiv_pos_as_xyz
'x, y, z'
'-x+1/2, y+1/2, -z+1/2'
'-x, -y, -z'
'x-1/2, -y-1/2, z-1/2'

loop_
_atom_site_label
_atom_site_type_symbol
_atom_site_fract_x
_atom_site_fract_y
_atom_site_fract_z
_atom_site_U_iso_or_equiv
_atom_site_adp_type
_atom_site_occupancy
_atom_site_symmetry_multiplicity
_atom_site_calc_flag
_atom_site_refinement_flags
Ni1 Ni 0.60612(2) 0.19025(5) 0.693797(14) 0.02057(11) Uani 1 1 d .
S1 S 0.54141(5) 0.17680(9) 0.76510(3) 0.02355(16) Uani 1 1 d .
P1 P 0.50058(5) 0.36389(9) 0.66009(3) 0.02021(16) Uani 1 1 d .
O1 O 0.65287(13) 0.1898(3) 0.62860(8) 0.0254(4) Uani 1 1 d .
O2 O 0.72368(15) 0.3462(3) 0.48923(8) 0.0324(5) Uani 1 1 d .
N1 N 0.6058(2) -0.0099(4) 0.84578(11) 0.0357(7) Uani 1 1 d .
H1N1 H 0.552(3) -0.007(5) 0.8543(14) 0.034(10) Uiso 1 1 d .
H2N1 H 0.636(3) -0.097(5) 0.8593(15) 0.039(10) Uiso 1 1 d .
N2 N 0.69386(17) -0.0151(3) 0.77546(10) 0.0285(5) Uani 1 1 d .
N3 N 0.69934(16) 0.0529(3) 0.72550(9) 0.0235(5) Uani 1 1 d .
C1 C 0.6207(2) 0.0375(4) 0.79645(11) 0.0261(6) Uani 1 1 d .
C2 C 0.7753(2) 0.0175(4) 0.70489(12) 0.0255(6) Uani 1 1 d .
H2 H 0.819(2) -0.043(5) 0.7236(13) 0.031(9) Uiso 1 1 d .
C3 C 0.79879(19) 0.0705(4) 0.65388(12) 0.0252(6) Uani 1 1 d .
C4 C 0.8866(2) 0.0365(4) 0.63962(12) 0.0295(6) Uani 1 1 d .
H4 H 0.926(2) -0.016(4) 0.6650(13) 0.026(8) Uiso 1 1 d .
C5 C 0.9171(2) 0.0827(4) 0.59139(12) 0.0298(6) Uani 1 1 d .
C6 C 0.8561(2) 0.1637(4) 0.55634(12) 0.0275(6) Uani 1 1 d .
H6 H 0.873(2) 0.196(4) 0.5273(14) 0.025(9) Uiso 1 1 d .
C7 C 0.7670(2) 0.2001(4) 0.56879(11) 0.0251(6) Uani 1 1 d .
C8 C 0.73601(19) 0.1537(4) 0.61804(11) 0.0229(6) Uani 1 1 d .
C9 C 1.0142(2) 0.0484(5) 0.57900(14) 0.0423(9) Uani 1 1 d .
H9B H 1.0246 0.0936 0.5444 0.063 Uiso 1 1 calc R
H9A H 1.0257 -0.0773 0.5799 0.063 Uiso 1 1 calc R
H9C H 1.0549 0.1066 0.6047 0.063 Uiso 1 1 calc R
C10 C 0.7043(2) 0.2890(4) 0.53151(12) 0.0283(6) Uani 1 1 d .
H10 H 0.640(2) 0.301(4) 0.5415(14) 0.032(9) Uiso 1 1 d .
C11 C 0.54886(19) 0.5227(4) 0.61719(11) 0.0220(6) Uani 1 1 d .
C12 C 0.5047(2) 0.5802(4) 0.57099(12) 0.0274(6) Uani 1 1 d .
H12 H 0.448(2) 0.533(4) 0.5608(13) 0.025(8) Uiso 1 1 d .
C13 C 0.5466(2) 0.7008(4) 0.54009(13) 0.0332(7) Uani 1 1 d .
H13 H 0.519(3) 0.735(5) 0.5103(15) 0.038(10) Uiso 1 1 d .
C14 C 0.6312(2) 0.7647(4) 0.55464(13) 0.0356(7) Uani 1 1 d .
H14 H 0.657(3) 0.840(5) 0.5341(14) 0.036(10) Uiso 1 1 d .
C15 C 0.6756(2) 0.7079(4) 0.60018(13) 0.0328(7) Uani 1 1 d .
H15 H 0.733(2) 0.750(5) 0.6103(13) 0.029(9) Uiso 1 1 d .
C16 C 0.6351(2) 0.5876(4) 0.63149(12) 0.0268(6) Uani 1 1 d .
H16 H 0.666(2) 0.546(4) 0.6606(12) 0.018(8) Uiso 1 1 d .
C17 C 0.43749(19) 0.4912(4) 0.70558(11) 0.0225(6) Uani 1 1 d .
C18 C 0.3656(2) 0.4134(4) 0.72991(12) 0.0278(6) Uani 1 1 d .
H18 H 0.347(2) 0.292(4) 0.7207(12) 0.024(8) Uiso 1 1 d .
C19 C 0.3225(2) 0.5022(4) 0.76824(13) 0.0311(7) Uani 1 1 d .
H19 H 0.277(2) 0.453(4) 0.7833(13) 0.028(9) Uiso 1 1 d .
C20 C 0.3504(2) 0.6680(4) 0.78306(13) 0.0331(7) Uani 1 1 d .
H20 H 0.325(2) 0.724(5) 0.8089(14) 0.033(9) Uiso 1 1 d .
C21 C 0.4207(2) 0.7463(5) 0.75890(14) 0.0362(7) Uani 1 1 d .
H21 H 0.437(3) 0.861(6) 0.7663(16) 0.052(12) Uiso 1 1 d .
C22 C 0.4645(2) 0.6588(4) 0.72028(13) 0.0300(7) Uani 1 1 d .
H22 H 0.516(3) 0.710(5) 0.7059(14) 0.039(10) Uiso 1 1 d .
C23 C 0.41422(19) 0.2409(4) 0.62319(11) 0.0224(5) Uani 1 1 d .
C24 C 0.4286(2) 0.0659(4) 0.61306(13) 0.0306(7) Uani 1 1 d .
H24 H 0.484(2) 0.012(5) 0.6235(14) 0.037(10) Uiso 1 1 d .
C25 C 0.3610(2) -0.0336(4) 0.58799(14) 0.0365(8) Uani 1 1 d .
H25 H 0.366(2) -0.150(5) 0.5821(14) 0.038(10) Uiso 1 1 d .
C26 C 0.2785(2) 0.0403(5) 0.57342(13) 0.0321(7) Uani 1 1 d .
H26 H 0.236(3) -0.022(5) 0.5611(15) 0.043(11) Uiso 1 1 d .
C27 C 0.2637(2) 0.2152(4) 0.58250(12) 0.0308(7) Uani 1 1 d .
H27 H 0.206(3) 0.272(5) 0.5750(14) 0.039(10) Uiso 1 1 d .
C28 C 0.3309(2) 0.3153(4) 0.60720(12) 0.0281(6) Uani 1 1 d .
H28 H 0.317(2) 0.437(5) 0.6152(13) 0.028(9) Uiso 1 1 d .
O1M O 0.9208(2) 0.4922(5) 0.37803(13) 0.0682(9) Uani 1 1 d .
H1M H 0.9290 0.4779 0.4102 0.102 Uiso 1 1 calc R
C1M C 0.8560(3) 0.3696(6) 0.35774(18) 0.0526(10) Uani 1 1 d .
H1M1 H 0.8251 0.3165 0.3863 0.079 Uiso 1 1 calc R
H1M2 H 0.8866 0.2788 0.3387 0.079 Uiso 1 1 calc R
H1M3 H 0.8117 0.4291 0.3343 0.079 Uiso 1 1 calc R
O2M O 0.8825(2) 0.5135(5) 0.47866(13) 0.0687(9) Uani 1 1 d .
H2M H 0.8306 0.4698 0.4787 0.103 Uiso 1 1 calc R
C2M C 0.8959(3) 0.6371(7) 0.52302(17) 0.0621(12) Uani 1 1 d .
H2M1 H 0.9606 0.6577 0.5302 0.093 Uiso 1 1 calc R
H2M2 H 0.8701 0.5872 0.5538 0.093 Uiso 1 1 calc R
H2M3 H 0.8657 0.7477 0.5142 0.093 Uiso 1 1 calc R

loop_
_atom_site_aniso_label
_atom_site_aniso_U_11
_atom_site_aniso_U_22
_atom_site_aniso_U_33
_atom_site_aniso_U_23
_atom_site_aniso_U_13
_atom_site_aniso_U_12
Ni1 0.01706(18) 0.02059(19) 0.02367(19) -0.00014(13) -0.00211(13) 0.00166(13)
S1 0.0198(3) 0.0239(3) 0.0268(4) 0.0021(3) 0.0002(3) 0.0000(3)
P1 0.0166(3) 0.0198(3) 0.0239(3) -0.0007(3) -0.0011(3) 0.0009(3)
O1 0.0210(10) 0.0316(11) 0.0233(10) -0.0015(8) -0.0015(8) 0.0070(8)
O2 0.0345(12) 0.0345(12) 0.0275(11) 0.0015(9) -0.0050(9) 0.0023(10)
N1 0.0346(16) 0.0442(17) 0.0286(14) 0.0104(12) 0.0030(12) 0.0094(13)
N2 0.0257(13) 0.0322(14) 0.0273(13) 0.0069(10) 0.0004(10) 0.0059(10)
N3 0.0219(12) 0.0226(12) 0.0256(12) 0.0020(9) -0.0023(9) 0.0013(9)
C1 0.0259(15) 0.0259(15) 0.0262(14) 0.0030(11) -0.0017(11) 0.0000(11)
C2 0.0212(14) 0.0249(14) 0.0297(15) 0.0027(11) -0.0036(12) 0.0048(11)
C3 0.0207(14) 0.0238(14) 0.0306(15) -0.0001(11) -0.0011(11) 0.0047(11)
C4 0.0250(15) 0.0322(16) 0.0311(16) 0.0022(13) -0.0016(12) 0.0066(12)
C5 0.0238(15) 0.0331(16) 0.0324(16) -0.0005(13) 0.0021(12) 0.0050(12)
C6 0.0262(15) 0.0312(16) 0.0251(15) -0.0007(12) 0.0016(12) 0.0024(12)
C7 0.0227(14) 0.0264(15) 0.0255(14) -0.0040(11) -0.0028(11) 0.0015(11)
C8 0.0206(13) 0.0216(13) 0.0260(14) -0.0037(11) -0.0026(11) 0.0020(11)
C9 0.0273(17) 0.063(2) 0.0370(19) 0.0076(17) 0.0050(14) 0.0143(16)
C10 0.0289(16) 0.0296(16) 0.0256(15) -0.0057(12) -0.0052(12) 0.0046(12)
C11 0.0216(14) 0.0197(13) 0.0248(14) 0.0002(10) 0.0015(11) 0.0008(10)
C12 0.0249(15) 0.0279(15) 0.0289(15) -0.0004(12) -0.0027(12) 0.0013(12)
C13 0.0419(19) 0.0322(17) 0.0254(15) 0.0038(13) 0.0008(14) 0.0012(14)
C14 0.045(2) 0.0308(17) 0.0322(17) 0.0015(13) 0.0125(15) -0.0063(15)
C15 0.0284(16) 0.0330(17) 0.0376(17) -0.0050(14) 0.0064(13) -0.0104(13)
C16 0.0242(15) 0.0266(15) 0.0294(15) -0.0023(12) 0.0001(12) -0.0022(12)
C17 0.0212(14) 0.0213(13) 0.0245(14) -0.0007(10) -0.0027(11) 0.0050(10)
C18 0.0245(15) 0.0262(15) 0.0329(16) -0.0009(12) 0.0025(12) -0.0005(12)
C19 0.0258(16) 0.0353(17) 0.0330(16) 0.0002(13) 0.0071(13) 0.0023(13)
C20 0.0296(16) 0.0371(18) 0.0327(17) -0.0082(14) 0.0033(13) 0.0067(13)
C21 0.0384(19) 0.0281(16) 0.0422(19) -0.0107(14) 0.0039(15) -0.0031(14)
C22 0.0269(16) 0.0279(16) 0.0356(17) -0.0041(13) 0.0058(13) -0.0044(12)
C23 0.0205(13) 0.0222(13) 0.0244(13) 0.0011(11) 0.0005(11) 0.0002(11)
C24 0.0253(16) 0.0275(15) 0.0382(17) -0.0040(13) -0.0046(13) 0.0020(12)
C25 0.0359(18) 0.0235(16) 0.049(2) -0.0104(14) -0.0048(15) -0.0012(13)
C26 0.0233(15) 0.0371(18) 0.0353(17) -0.0073(14) -0.0029(13) -0.0082(13)
C27 0.0187(14) 0.0402(18) 0.0330(16) -0.0040(13) -0.0032(12) 0.0025(13)
C28 0.0224(15) 0.0285(16) 0.0328(16) -0.0026(12) -0.0031(12) 0.0012(12)
O1M 0.060(2) 0.086(2) 0.061(2) -0.0179(18) 0.0190(17) -0.0169(18)
C1M 0.040(2) 0.053(2) 0.065(3) -0.004(2) 0.0023(19) 0.0081(18)
O2M 0.065(2) 0.077(2) 0.065(2) 0.0119(17) 0.0142(17) 0.0087(18)
C2M 0.062(3) 0.077(3) 0.046(2) 0.014(2) -0.005(2) -0.006(2)

loop_
_atom_type_symbol
_atom_type_description
_atom_type_scat_dispersion_real
_atom_type_scat_dispersion_imag
_atom_type_scat_source
C C 0.0033 0.0016 'International Tables Vol C Tables 4.2.6.8 and 6.1.1.4'
H H 0.0000 0.0000 'International Tables Vol C Tables 4.2.6.8 and 6.1.1.4'
N N 0.0061 0.0033 'International Tables Vol C Tables 4.2.6.8 and 6.1.1.4'
O O 0.0106 0.0060 'International Tables Vol C Tables 4.2.6.8 and 6.1.1.4'
P P 0.1023 0.0942 'International Tables Vol C Tables 4.2.6.8 and 6.1.1.4'
S S 0.1246 0.1234 'International Tables Vol C Tables 4.2.6.8 and 6.1.1.4'
Ni Ni 0.3393 1.1124 'International Tables Vol C Tables 4.2.6.8 and 6.1.1.4'

loop_
_geom_angle_atom_site_label_1
_geom_angle_atom_site_label_2
_geom_angle_atom_site_label_3
_geom_angle
O1 Ni1 N3 95.13(10)
O1 Ni1 S1 174.29(7)
N3 Ni1 S1 87.33(8)
O1 Ni1 P1 86.39(6)
N3 Ni1 P1 176.35(8)
S1 Ni1 P1 91.46(3)
C1 S1 Ni1 96.04(10)
C23 P1 C11 108.60(13)
C23 P1 C17 104.09(13)
C11 P1 C17 105.50(13)
C23 P1 Ni1 110.91(10)
C11 P1 Ni1 110.54(9)
C17 P1 Ni1 116.72(9)
C8 O1 Ni1 126.54(18)
C1 N1 H1N1 116(3)
C1 N1 H2N1 119(3)
H1N1 N1 H2N1 113(4)
C1 N2 N3 111.2(2)
C2 N3 N2 113.4(2)
C2 N3 Ni1 124.7(2)
N2 N3 Ni1 121.89(19)
N2 C1 N1 119.5(3)
N2 C1 S1 123.3(2)
N1 C1 S1 117.2(2)
N3 C2 C3 125.1(3)
N3 C2 H2 119(2)
C3 C2 H2 115(2)
C4 C3 C8 119.7(3)
C4 C3 C2 117.8(3)
C8 C3 C2 122.5(3)
C5 C4 C3 122.9(3)
C5 C4 H4 121(2)
C3 C4 H4 117(2)
C6 C5 C4 117.6(3)
C6 C5 C9 122.1(3)
C4 C5 C9 120.4(3)
C5 C6 C7 121.7(3)
C5 C6 H6 119(2)
C7 C6 H6 119(2)
C6 C7 C8 120.8(3)
C6 C7 C10 120.7(3)
C8 C7 C10 118.5(3)
O1 C8 C7 119.4(2)
O1 C8 C3 123.2(3)
C7 C8 C3 117.4(3)
C5 C9 H9B 109.5
C5 C9 H9A 109.5
H9B C9 H9A 109.5
C5 C9 H9C 109.5
H9B C9 H9C 109.5
H9A C9 H9C 109.5
O2 C10 C7 125.3(3)
O2 C10 H10 118(2)
C7 C10 H10 117(2)
C12 C11 C16 119.1(3)
C12 C11 P1 123.3(2)
C16 C11 P1 117.5(2)
C13 C12 C11 119.8(3)
C13 C12 H12 121(2)
C11 C12 H12 119(2)
C14 C13 C12 120.7(3)
C14 C13 H13 120(3)
C12 C13 H13 119(3)
C13 C14 C15 120.0(3)
C13 C14 H14 119(2)
C15 C14 H14 121(2)
C14 C15 C16 120.3(3)
C14 C15 H15 121(2)
C16 C15 H15 119(2)
C15 C16 C11 120.2(3)
C15 C16 H16 120(2)
C11 C16 H16 120(2)
C22 C17 C18 119.0(3)
C22 C17 P1 121.3(2)
C18 C17 P1 119.4(2)
C19 C18 C17 120.3(3)
C19 C18 H18 120.1(19)
C17 C18 H18 119.6(19)
C20 C19 C18 120.4(3)
C20 C19 H19 120(2)
C18 C19 H19 120(2)
C21 C20 C19 119.7(3)
C21 C20 H20 119(2)
C19 C20 H20 121(2)
C20 C21 C22 120.5(3)
C20 C21 H21 121(3)
C22 C21 H21 119(3)
C17 C22 C21 120.1(3)
C17 C22 H22 120(2)
C21 C22 H22 120(2)
C24 C23 C28 118.8(3)
C24 C23 P1 119.4(2)
C28 C23 P1 121.7(2)
C23 C24 C25 120.4(3)
C23 C24 H24 121(2)
C25 C24 H24 119(2)
C26 C25 C24 120.3(3)
C26 C25 H25 116(2)
C24 C25 H25 123(2)
C25 C26 C27 120.0(3)
C25 C26 H26 120(3)
C27 C26 H26 119(3)
C26 C27 C28 120.0(3)
C26 C27 H27 123(2)
C28 C27 H27 116(2)
C27 C28 C23 120.6(3)
C27 C28 H28 118(2)
C23 C28 H28 121(2)
C1M O1M H1M 109.5
O1M C1M H1M1 109.5
O1M C1M H1M2 109.5
H1M1 C1M H1M2 109.5
O1M C1M H1M3 109.5
H1M1 C1M H1M3 109.5
H1M2 C1M H1M3 109.5
C2M O2M H2M 109.5
O2M C2M H2M1 109.5
O2M C2M H2M2 109.5
H2M1 C2M H2M2 109.5
O2M C2M H2M3 109.5
H2M1 C2M H2M3 109.5
H2M2 C2M H2M3 109.5

loop_
_geom_bond_atom_site_label_1
_geom_bond_atom_site_label_2
_geom_bond_distance
Ni1 O1 1.858(2)
Ni1 N3 1.887(2)
Ni1 S1 2.1282(8)
Ni1 P1 2.1968(8)
S1 C1 1.752(3)
P1 C23 1.816(3)
P1 C11 1.822(3)
P1 C17 1.828(3)
O1 C8 1.308(3)
O2 C10 1.227(4)
N1 C1 1.356(4)
N1 H1N1 0.85(4)
N1 H2N1 0.87(4)
N2 C1 1.305(4)
N2 N3 1.399(3)
N3 C2 1.303(4)
C2 C3 1.441(4)
C2 H2 0.91(4)
C3 C4 1.398(4)
C3 C8 1.425(4)
C4 C5 1.396(4)
C4 H4 0.95(3)
C5 C6 1.389(4)
C5 C9 1.516(4)
C6 C7 1.406(4)
C6 H6 0.84(3)
C7 C8 1.423(4)
C7 C10 1.467(4)
C9 H9B 0.9800
C9 H9A 0.9800
C9 H9C 0.9800
C10 H10 1.00(4)
C11 C12 1.399(4)
C11 C16 1.402(4)
C12 C13 1.392(4)
C12 H12 0.94(3)
C13 C14 1.379(5)
C13 H13 0.89(4)
C14 C15 1.384(5)
C14 H14 0.89(4)
C15 C16 1.388(4)
C15 H15 0.93(4)
C16 H16 0.91(3)
C17 C22 1.394(4)
C17 C18 1.403(4)
C18 C19 1.388(4)
C18 H18 0.99(3)
C19 C20 1.385(5)
C19 H19 0.89(3)
C20 C21 1.384(5)
C20 H20 0.90(4)
C21 C22 1.394(5)
C21 H21 0.93(4)
C22 H22 0.95(4)
C23 C24 1.388(4)
C23 C28 1.401(4)
C24 C25 1.390(4)
C24 H24 0.94(4)
C25 C26 1.381(5)
C25 H25 0.91(4)
C26 C27 1.382(5)
C26 H26 0.84(4)
C27 C28 1.385(4)
C27 H27 0.96(4)
C28 H28 0.98(3)
O1M C1M 1.423(5)
O1M H1M 0.8400
C1M H1M1 0.9800
C1M H1M2 0.9800
C1M H1M3 0.9800
O2M C2M 1.492(6)
O2M H2M 0.8400
C2M H2M1 0.9800
C2M H2M2 0.9800
C2M H2M3 0.9800
